data_7230584
loop_
_publ_author_name
'Arivazhagan, C.'
'Malakar, Partha'
'Jagan, R.'
'Prasad, Edamana'
'Ghosh, Sundargopal'

_publ_section_title
;
 Dimesitylboryl-functionalised cyanostilbene derivatives of phenothiazine:
 distinctive polymorphism-dependent emission and mechanofluorochromism
;
_journal_issue 23
_journal_name_full CrystEngComm
_journal_page_first 3162
_journal_paper_doi 10.1039/C8CE00250A
_journal_volume 20
_journal_year 2018
_chemical_formula_sum 'C41 H38 B Br N2 S'
_chemical_formula_weight 681.51
_space_group_crystal_system triclinic
_space_group_IT_number 2
_space_group_name_Hall '-P 1'
_space_group_name_H-M_alt 'P -1'
_symmetry_space_group_name_Hall '-P 1'
_symmetry_space_group_name_H-M 'P -1'
_atom_sites_solution_hydrogens geom
_audit_creation_method SHELXL-2014/7
_audit_update_record
;
2018-05-01 deposited with the CCDC.
2018-05-09 downloaded from the CCDC.
;
_cell_angle_alpha 97.54(3)
_cell_angle_beta 93.66(3)
_cell_angle_gamma 102.91(3)
_cell_formula_units_Z 2
_cell_length_a 8.151(7)
_cell_length_b 14.060(12)
_cell_length_c 16.644(13)
_cell_measurement_reflns_used 7230
_cell_measurement_temperature 293(2)
_cell_measurement_theta_max 22.93
_cell_measurement_theta_min 3.01
_cell_volume 1835(3)
_computing_cell_refinement 'APEXII/SAINT (Bruker, 2012)'
_computing_data_collection 'APEXII (Bruker, 2012)'
_computing_data_reduction 'SAINT/XPREP (Bruker, 2012)'
_computing_molecular_graphics 'ORTEP3 (Farrugia, 1997)'
_computing_publication_material 'SHELXL-2014/7 (Sheldrick, 2015)'
_computing_structure_refinement 'SHELXL-2014/7 (Sheldrick, 2015)'
_computing_structure_solution 'SHELXS-2014/7 (Sheldrick, 2015)'
_diffrn_ambient_temperature 293(2)
_diffrn_measured_fraction_theta_full 0.998
_diffrn_measured_fraction_theta_max 0.981
_diffrn_measurement_device_type 'Bruker kappa apex2 CCD Diffractometer'
_diffrn_measurement_method '\w and \f scan'
_diffrn_radiation_type MoK\a
_diffrn_radiation_wavelength 0.71073
_diffrn_reflns_av_R_equivalents 0.0559
_diffrn_reflns_av_unetI/netI 0.0499
_diffrn_reflns_Laue_measured_fraction_full 0.998
_diffrn_reflns_Laue_measured_fraction_max 0.981
_diffrn_reflns_limit_h_max 10
_diffrn_reflns_limit_h_min -10
_diffrn_reflns_limit_k_max 18
_diffrn_reflns_limit_k_min -17
_diffrn_reflns_limit_l_max 21
_diffrn_reflns_limit_l_min -21
_diffrn_reflns_number 45663
_diffrn_reflns_point_group_measured_fraction_full 0.998
_diffrn_reflns_point_group_measured_fraction_max 0.981
_diffrn_reflns_theta_full 26.000
_diffrn_reflns_theta_max 27.318
_diffrn_reflns_theta_min 3.006
_exptl_absorpt_coefficient_mu 1.207
_exptl_absorpt_correction_T_max 0.794
_exptl_absorpt_correction_T_min 0.713
_exptl_absorpt_correction_type multi-scan
_exptl_absorpt_process_details 'SADABS (Bruker, 2012)'
_exptl_crystal_colour yellow
_exptl_crystal_density_diffrn 1.234
_exptl_crystal_description block
_exptl_crystal_F_000 708
_exptl_crystal_size_max 0.300
_exptl_crystal_size_mid 0.250
_exptl_crystal_size_min 0.200
_refine_diff_density_max 0.433
_refine_diff_density_min -0.619
_refine_diff_density_rms 0.043
_refine_ls_extinction_method none
_refine_ls_goodness_of_fit_ref 1.018
_refine_ls_hydrogen_treatment constr
_refine_ls_matrix_type full
_refine_ls_number_parameters 418
_refine_ls_number_reflns 8114
_refine_ls_number_restraints 0
_refine_ls_restrained_S_all 1.018
_refine_ls_R_factor_all 0.1066
_refine_ls_R_factor_gt 0.0511
_refine_ls_shift/su_max 0.000
_refine_ls_shift/su_mean 0.000
_refine_ls_structure_factor_coef Fsqd
_refine_ls_weighting_details 'w=1/[\s^2^(Fo^2^)+(0.0499P)^2^+0.7395P] where P=(Fo^2^+2Fc^2^)/3'
_refine_ls_weighting_scheme calc
_refine_ls_wR_factor_gt 0.1092
_refine_ls_wR_factor_ref 0.1298
_reflns_Friedel_coverage 0.000
_reflns_number_gt 4809
_reflns_number_total 8114
_reflns_threshold_expression 'I > 2\s(I)'
_cod_data_source_file c8ce00250a3.cif
_cod_data_source_block shelx
_cod_depositor_comments 'Adding full bibliography for 7230584--7230586.cif.'
_cod_database_code 7230584
_shelx_shelxl_version_number 2014/7
_shelx_space_group_comment
;
The symmetry employed for this shelxl refinement is uniquely defined
by the following loop, which should always be used as a source of
symmetry information in preference to the above space-group names.
They are only intended as comments.
;
_shelx_estimated_absorpt_t_min 0.713
_shelx_estimated_absorpt_t_max 0.794

loop_
_space_group_symop_operation_xyz
'x, y, z'
'-x, -y, -z'

loop_
_atom_site_label
_atom_site_type_symbol
_atom_site_fract_x
_atom_site_fract_y
_atom_site_fract_z
_atom_site_U_iso_or_equiv
_atom_site_adp_type
_atom_site_occupancy
_atom_site_site_symmetry_order
_atom_site_calc_flag
_atom_site_refinement_flags_posn
_atom_site_refinement_flags_adp
_atom_site_refinement_flags_occupancy
C1 C 0.1964(3) 0.64916(16) 0.39572(14) 0.0410(5) Uani 1 1 d . . .
C2 C 0.1488(3) 0.62259(18) 0.47080(15) 0.0478(6) Uani 1 1 d . . .
H2 H 0.0427 0.5821 0.4735 0.057 Uiso 1 1 calc R U .
C3 C 0.2595(3) 0.65652(17) 0.54159(15) 0.0461(6) Uani 1 1 d . . .
H3 H 0.2262 0.6354 0.5900 0.055 Uiso 1 1 calc R U .
C4 C 0.4188(3) 0.72112(16) 0.54292(14) 0.0399(5) Uani 1 1 d . . .
C5 C 0.4601(3) 0.75144(16) 0.46757(14) 0.0387(5) Uani 1 1 d . . .
H5 H 0.5615 0.7969 0.4658 0.046 Uiso 1 1 calc R U .
C6 C 0.3539(3) 0.71557(16) 0.39554(13) 0.0379(5) Uani 1 1 d . . .
C7 C 0.2105(3) 0.75623(17) 0.25837(13) 0.0422(6) Uani 1 1 d . . .
C8 C 0.1891(3) 0.83313(18) 0.21746(14) 0.0447(6) Uani 1 1 d . . .
H8 H 0.2834 0.8823 0.2120 0.054 Uiso 1 1 calc R U .
C9 C 0.0276(3) 0.83918(19) 0.18364(14) 0.0485(6) Uani 1 1 d . . .
C10 C -0.1112(3) 0.7616(2) 0.19032(16) 0.0581(7) Uani 1 1 d . . .
H10 H -0.2175 0.7611 0.1661 0.070 Uiso 1 1 calc R U .
C11 C -0.0905(3) 0.6856(2) 0.23297(16) 0.0563(7) Uani 1 1 d . . .
H11 H -0.1840 0.6353 0.2373 0.068 Uiso 1 1 calc R U .
C12 C 0.0690(3) 0.68284(18) 0.26978(14) 0.0456(6) Uani 1 1 d . . .
C13 C 0.0181(3) 0.9284(2) 0.14805(15) 0.0530(7) Uani 1 1 d . . .
H13 H 0.1234 0.9694 0.1449 0.064 Uiso 1 1 calc R U .
C14 C -0.1133(3) 0.9633(2) 0.11880(16) 0.0567(7) Uani 1 1 d . . .
C15 C -0.2841(5) 0.9084(3) 0.1165(3) 0.1140(16) Uani 1 1 d . . .
C16 C -0.0951(4) 1.0609(2) 0.08933(16) 0.0575(7) Uani 1 1 d . . .
C17 C 0.0447(4) 1.1381(2) 0.1158(2) 0.0820(10) Uani 1 1 d . . .
H17 H 0.1284 1.1290 0.1527 0.098 Uiso 1 1 calc R U .
C18 C 0.0619(5) 1.2287(3) 0.0881(2) 0.0928(11) Uani 1 1 d . . .
H18 H 0.1574 1.2791 0.1058 0.111 Uiso 1 1 calc R U .
C19 C -0.0631(5) 1.2437(2) 0.03429(19) 0.0743(9) Uani 1 1 d . . .
C20 C -0.2051(4) 1.1696(3) 0.00791(18) 0.0738(9) Uani 1 1 d . . .
H20 H -0.2896 1.1802 -0.0277 0.089 Uiso 1 1 calc R U .
C21 C -0.2213(4) 1.0787(2) 0.03498(17) 0.0661(8) Uani 1 1 d . . .
H21 H -0.3172 1.0287 0.0169 0.079 Uiso 1 1 calc R U .
C22 C -0.0335(4) 0.5175(2) 0.31254(18) 0.0661(8) Uani 1 1 d . . .
H22A H -0.1446 0.5301 0.3187 0.079 Uiso 1 1 calc R U .
H22B H -0.0075 0.4813 0.3556 0.079 Uiso 1 1 calc R U .
C23 C -0.0361(4) 0.4553(2) 0.2306(2) 0.0867(10) Uani 1 1 d . . .
H23A H -0.0750 0.4874 0.1882 0.130 Uiso 1 1 calc R U .
H23B H -0.1108 0.3917 0.2293 0.130 Uiso 1 1 calc R U .
H23C H 0.0759 0.4474 0.2224 0.130 Uiso 1 1 calc R U .
C24 C 0.6898(3) 0.85538(17) 0.62520(13) 0.0405(5) Uani 1 1 d . . .
C25 C 0.8644(3) 0.8521(2) 0.63724(15) 0.0491(6) Uani 1 1 d . . .
C26 C 0.9903(3) 0.9348(2) 0.63046(17) 0.0605(8) Uani 1 1 d . . .
H26 H 1.1028 0.9319 0.6391 0.073 Uiso 1 1 calc R U .
C27 C 0.9546(3) 1.0218(2) 0.61127(16) 0.0552(7) Uani 1 1 d . . .
C28 C 0.7841(3) 1.02609(19) 0.60174(15) 0.0512(6) Uani 1 1 d . . .
H28 H 0.7579 1.0843 0.5903 0.061 Uiso 1 1 calc R U .
C29 C 0.6525(3) 0.94574(17) 0.60894(14) 0.0427(6) Uani 1 1 d . . .
C30 C 0.4710(3) 0.9609(2) 0.60334(18) 0.0568(7) Uani 1 1 d . . .
H30A H 0.3930 0.9006 0.6092 0.085 Uiso 0.5 1 calc R U P
H30B H 0.4619 1.0121 0.6459 0.085 Uiso 0.5 1 calc R U P
H30C H 0.4448 0.9796 0.5514 0.085 Uiso 0.5 1 calc R U P
H30D H 0.4735 1.0276 0.5952 0.085 Uiso 0.5 1 calc R U P
H30E H 0.4046 0.9161 0.5584 0.085 Uiso 0.5 1 calc R U P
H30F H 0.4216 0.9486 0.6529 0.085 Uiso 0.5 1 calc R U P
C31 C 0.9193(4) 0.7587(2) 0.6548(2) 0.0789(9) Uani 1 1 d . . .
H31A H 0.8877 0.7088 0.6077 0.118 Uiso 1 1 calc R U .
H31B H 0.8648 0.7351 0.7002 0.118 Uiso 1 1 calc R U .
H31C H 1.0397 0.7739 0.6674 0.118 Uiso 1 1 calc R U .
C32 C 1.0947(4) 1.1091(2) 0.6007(2) 0.0815(10) Uani 1 1 d . . .
H32A H 1.0464 1.1622 0.5877 0.122 Uiso 0.5 1 calc R U P
H32B H 1.1680 1.1304 0.6504 0.122 Uiso 0.5 1 calc R U P
H32C H 1.1585 1.0900 0.5574 0.122 Uiso 0.5 1 calc R U P
H32D H 1.2022 1.0929 0.6093 0.122 Uiso 0.5 1 calc R U P
H32E H 1.0806 1.1246 0.5466 0.122 Uiso 0.5 1 calc R U P
H32F H 1.0901 1.1651 0.6396 0.122 Uiso 0.5 1 calc R U P
C33 C 0.5204(3) 0.70047(18) 0.69874(14) 0.0448(6) Uani 1 1 d . . .
C34 C 0.5293(3) 0.5998(2) 0.69127(16) 0.0555(7) Uani 1 1 d . . .
C35 C 0.5199(4) 0.5509(2) 0.7595(2) 0.0710(9) Uani 1 1 d . . .
H35 H 0.5295 0.4858 0.7537 0.085 Uiso 1 1 calc R U .
C36 C 0.4969(4) 0.5967(3) 0.8352(2) 0.0793(10) Uani 1 1 d . . .
C37 C 0.4832(4) 0.6944(3) 0.84272(17) 0.0753(9) Uani 1 1 d . . .
H37 H 0.4650 0.7256 0.8931 0.090 Uiso 1 1 calc R U .
C38 C 0.4959(3) 0.7473(2) 0.77647(15) 0.0544(7) Uani 1 1 d . . .
C39 C 0.4772(5) 0.8537(2) 0.79063(18) 0.0790(9) Uani 1 1 d . . .
H39A H 0.3685 0.8567 0.7667 0.119 Uiso 1 1 calc R U .
H39B H 0.5644 0.8948 0.7660 0.119 Uiso 1 1 calc R U .
H39C H 0.4870 0.8766 0.8481 0.119 Uiso 1 1 calc R U .
C40 C 0.5567(5) 0.5417(2) 0.6107(2) 0.0820(10) Uani 1 1 d . . .
H40A H 0.5609 0.5828 0.5688 0.123 Uiso 0.5 1 calc R U P
H40B H 0.6613 0.5216 0.6167 0.123 Uiso 0.5 1 calc R U P
H40C H 0.4651 0.4845 0.5962 0.123 Uiso 0.5 1 calc R U P
H40D H 0.5639 0.4765 0.6190 0.123 Uiso 0.5 1 calc R U P
H40E H 0.4636 0.5376 0.5711 0.123 Uiso 0.5 1 calc R U P
H40F H 0.6598 0.5747 0.5916 0.123 Uiso 0.5 1 calc R U P
C41 C 0.4868(6) 0.5414(4) 0.9090(3) 0.1332(18) Uani 1 1 d . . .
H41A H 0.4707 0.5843 0.9561 0.200 Uiso 0.5 1 calc R U P
H41B H 0.3934 0.4846 0.8984 0.200 Uiso 0.5 1 calc R U P
H41C H 0.5899 0.5206 0.9185 0.200 Uiso 0.5 1 calc R U P
H41D H 0.4987 0.4754 0.8926 0.200 Uiso 0.5 1 calc R U P
H41E H 0.5759 0.5751 0.9503 0.200 Uiso 0.5 1 calc R U P
H41F H 0.3794 0.5391 0.9302 0.200 Uiso 0.5 1 calc R U P
N1 N 0.0929(3) 0.61238(15) 0.32084(12) 0.0510(5) Uani 1 1 d . . .
N2 N -0.4244(5) 0.8680(4) 0.1142(4) 0.210(3) Uani 1 1 d . . .
B1 B 0.5428(3) 0.7597(2) 0.62350(16) 0.0400(6) Uani 1 1 d . . .
S1 S 0.41603(8) 0.74907(5) 0.30035(4) 0.04514(17) Uani 1 1 d . . .
Br1 Br -0.04236(7) 1.36721(3) -0.00437(3) 0.1158(2) Uani 1 1 d . . .

loop_
_atom_site_aniso_label
_atom_site_aniso_U_11
_atom_site_aniso_U_22
_atom_site_aniso_U_33
_atom_site_aniso_U_23
_atom_site_aniso_U_13
_atom_site_aniso_U_12
C1 0.0429(13) 0.0321(12) 0.0457(14) 0.0092(10) 0.0017(11) 0.0029(10)
C2 0.0437(14) 0.0434(14) 0.0545(16) 0.0182(12) 0.0077(12) -0.0008(11)
C3 0.0495(15) 0.0477(14) 0.0437(14) 0.0201(11) 0.0099(12) 0.0075(12)
C4 0.0437(13) 0.0370(12) 0.0421(13) 0.0122(10) 0.0068(10) 0.0116(11)
C5 0.0363(12) 0.0355(12) 0.0445(14) 0.0120(10) 0.0038(10) 0.0053(10)
C6 0.0426(13) 0.0337(12) 0.0393(13) 0.0115(10) 0.0070(10) 0.0089(10)
C7 0.0448(14) 0.0457(14) 0.0350(12) 0.0073(10) 0.0023(10) 0.0080(11)
C8 0.0460(14) 0.0485(14) 0.0378(13) 0.0086(11) 0.0030(11) 0.0065(11)
C9 0.0493(15) 0.0574(16) 0.0400(14) 0.0105(12) 0.0012(11) 0.0143(13)
C10 0.0459(15) 0.0691(19) 0.0565(17) 0.0134(14) -0.0058(13) 0.0084(14)
C11 0.0464(15) 0.0597(17) 0.0557(16) 0.0117(13) -0.0012(12) -0.0024(13)
C12 0.0478(15) 0.0450(14) 0.0385(13) 0.0056(11) -0.0009(11) 0.0014(12)
C13 0.0500(15) 0.0611(17) 0.0494(15) 0.0133(13) 0.0030(12) 0.0141(13)
C14 0.0524(17) 0.0706(18) 0.0526(16) 0.0170(14) 0.0031(13) 0.0217(14)
C15 0.060(2) 0.129(4) 0.172(4) 0.092(3) -0.001(2) 0.026(2)
C16 0.0624(18) 0.0713(19) 0.0483(15) 0.0135(14) 0.0048(13) 0.0330(16)
C17 0.086(2) 0.068(2) 0.091(2) 0.0106(18) -0.0277(19) 0.0263(19)
C18 0.107(3) 0.062(2) 0.108(3) 0.0099(19) -0.022(2) 0.025(2)
C19 0.105(3) 0.066(2) 0.064(2) 0.0138(16) 0.0102(19) 0.044(2)
C20 0.083(2) 0.101(3) 0.0567(18) 0.0278(18) 0.0106(17) 0.053(2)
C21 0.0607(18) 0.087(2) 0.0594(18) 0.0220(16) 0.0060(14) 0.0298(16)
C22 0.0636(18) 0.0499(16) 0.072(2) 0.0168(15) -0.0096(15) -0.0128(14)
C23 0.090(2) 0.0562(19) 0.096(3) -0.0037(18) -0.019(2) -0.0038(17)
C24 0.0382(13) 0.0498(14) 0.0351(12) 0.0068(10) 0.0046(10) 0.0134(11)
C25 0.0407(14) 0.0623(16) 0.0475(15) 0.0064(12) 0.0065(11) 0.0193(13)
C26 0.0334(14) 0.081(2) 0.0638(18) 0.0018(15) 0.0074(12) 0.0118(15)
C27 0.0441(15) 0.0589(17) 0.0527(16) -0.0074(13) 0.0119(12) -0.0017(13)
C28 0.0531(16) 0.0445(14) 0.0532(16) 0.0011(12) 0.0078(12) 0.0081(12)
C29 0.0390(13) 0.0435(14) 0.0448(14) 0.0043(11) 0.0024(10) 0.0102(11)
C30 0.0481(15) 0.0502(15) 0.0775(19) 0.0157(14) 0.0054(13) 0.0194(13)
C31 0.0565(18) 0.088(2) 0.106(3) 0.027(2) 0.0091(17) 0.0394(17)
C32 0.0628(19) 0.075(2) 0.087(2) -0.0102(18) 0.0223(17) -0.0157(16)
C33 0.0424(14) 0.0525(15) 0.0411(14) 0.0126(11) 0.0021(11) 0.0119(12)
C34 0.0590(17) 0.0552(16) 0.0560(16) 0.0216(13) 0.0000(13) 0.0151(13)
C35 0.068(2) 0.070(2) 0.079(2) 0.0403(17) -0.0063(16) 0.0108(16)
C36 0.072(2) 0.108(3) 0.059(2) 0.047(2) -0.0052(16) 0.0041(19)
C37 0.074(2) 0.107(3) 0.0415(16) 0.0201(17) 0.0069(14) 0.0091(19)
C38 0.0523(16) 0.0686(18) 0.0411(15) 0.0112(13) 0.0036(12) 0.0100(14)
C39 0.099(3) 0.085(2) 0.0540(18) -0.0028(16) 0.0216(17) 0.0264(19)
C40 0.117(3) 0.0590(19) 0.082(2) 0.0137(17) 0.011(2) 0.0430(19)
C41 0.148(4) 0.166(4) 0.089(3) 0.090(3) -0.002(3) 0.007(3)
N1 0.0554(13) 0.0419(12) 0.0474(12) 0.0116(9) -0.0052(10) -0.0056(10)
N2 0.063(2) 0.234(6) 0.360(8) 0.200(6) -0.014(3) 0.012(3)
B1 0.0424(15) 0.0447(15) 0.0409(15) 0.0103(12) 0.0100(12) 0.0230(13)
S1 0.0432(3) 0.0521(4) 0.0421(3) 0.0169(3) 0.0064(3) 0.0091(3)
Br1 0.1892(5) 0.0778(3) 0.0983(3) 0.0270(2) 0.0155(3) 0.0604(3)

loop_
_atom_type_symbol
_atom_type_description
_atom_type_scat_dispersion_real
_atom_type_scat_dispersion_imag
_atom_type_scat_source
C C 0.0033 0.0016 'International Tables Vol C Tables 4.2.6.8 and 6.1.1.4'
H H 0.0000 0.0000 'International Tables Vol C Tables 4.2.6.8 and 6.1.1.4'
N N 0.0061 0.0033 'International Tables Vol C Tables 4.2.6.8 and 6.1.1.4'
B B 0.0013 0.0007 'International Tables Vol C Tables 4.2.6.8 and 6.1.1.4'
S S 0.1246 0.1234 'International Tables Vol C Tables 4.2.6.8 and 6.1.1.4'
Br Br -0.2901 2.4595 'International Tables Vol C Tables 4.2.6.8 and 6.1.1.4'

loop_
_geom_angle_atom_site_label_1
_geom_angle_atom_site_label_2
_geom_angle_atom_site_label_3
_geom_angle
C2 C1 C6 117.7(2)
C2 C1 N1 123.0(2)
C6 C1 N1 119.3(2)
C3 C2 C1 120.5(2)
C3 C2 H2 119.7
C1 C2 H2 119.7
C2 C3 C4 123.0(2)
C2 C3 H3 118.5
C4 C3 H3 118.5
C3 C4 C5 115.5(2)
C3 C4 B1 122.6(2)
C5 C4 B1 121.8(2)
C6 C5 C4 122.4(2)
C6 C5 H5 118.8
C4 C5 H5 118.8
C5 C6 C1 120.8(2)
C5 C6 S1 121.20(18)
C1 C6 S1 117.96(17)
C8 C7 C12 119.9(2)
C8 C7 S1 121.68(18)
C12 C7 S1 118.44(18)
C7 C8 C9 122.1(2)
C7 C8 H8 118.9
C9 C8 H8 118.9
C10 C9 C8 117.4(2)
C10 C9 C13 125.3(2)
C8 C9 C13 117.3(2)
C11 C10 C9 120.5(2)
C11 C10 H10 119.8
C9 C10 H10 119.8
C10 C11 C12 121.6(2)
C10 C11 H11 119.2
C12 C11 H11 119.2
C7 C12 C11 118.3(2)
C7 C12 N1 118.2(2)
C11 C12 N1 123.4(2)
C14 C13 C9 133.2(3)
C14 C13 H13 113.4
C9 C13 H13 113.4
C13 C14 C15 121.1(3)
C13 C14 C16 124.5(3)
C15 C14 C16 114.4(2)
N2 C15 C14 176.8(4)
C17 C16 C21 117.5(3)
C17 C16 C14 121.3(2)
C21 C16 C14 121.2(3)
C16 C17 C18 121.3(3)
C16 C17 H17 119.4
C18 C17 H17 119.4
C19 C18 C17 120.0(3)
C19 C18 H18 120.0
C17 C18 H18 120.0
C20 C19 C18 120.5(3)
C20 C19 Br1 118.8(2)
C18 C19 Br1 120.7(3)
C19 C20 C21 119.5(3)
C19 C20 H20 120.3
C21 C20 H20 120.3
C20 C21 C16 121.3(3)
C20 C21 H21 119.3
C16 C21 H21 119.3
N1 C22 C23 111.6(2)
N1 C22 H22A 109.3
C23 C22 H22A 109.3
N1 C22 H22B 109.3
C23 C22 H22B 109.3
H22A C22 H22B 108.0
C22 C23 H23A 109.5
C22 C23 H23B 109.5
H23A C23 H23B 109.5
C22 C23 H23C 109.5
H23A C23 H23C 109.5
H23B C23 H23C 109.5
C29 C24 C25 117.9(2)
C29 C24 B1 120.7(2)
C25 C24 B1 121.2(2)
C26 C25 C24 119.7(2)
C26 C25 C31 117.8(2)
C24 C25 C31 122.4(2)
C27 C26 C25 122.6(3)
C27 C26 H26 118.7
C25 C26 H26 118.7
C26 C27 C28 117.7(2)
C26 C27 C32 121.2(3)
C28 C27 C32 121.0(3)
C29 C28 C27 122.1(3)
C29 C28 H28 118.9
C27 C28 H28 118.9
C28 C29 C24 119.8(2)
C28 C29 C30 117.7(2)
C24 C29 C30 122.4(2)
C29 C30 H30A 109.5
C29 C30 H30B 109.5
H30A C30 H30B 109.5
C29 C30 H30C 109.5
H30A C30 H30C 109.5
H30B C30 H30C 109.5
C29 C30 H30D 109.5
H30A C30 H30D 141.1
H30B C30 H30D 56.3
H30C C30 H30D 56.3
C29 C30 H30E 109.5
H30A C30 H30E 56.3
H30B C30 H30E 141.1
H30C C30 H30E 56.3
H30D C30 H30E 109.5
C29 C30 H30F 109.5
H30A C30 H30F 56.3
H30B C30 H30F 56.3
H30C C30 H30F 141.1
H30D C30 H30F 109.5
H30E C30 H30F 109.5
C25 C31 H31A 109.5
C25 C31 H31B 109.5
H31A C31 H31B 109.5
C25 C31 H31C 109.5
H31A C31 H31C 109.5
H31B C31 H31C 109.5
C27 C32 H32A 109.5
C27 C32 H32B 109.5
H32A C32 H32B 109.5
C27 C32 H32C 109.5
H32A C32 H32C 109.5
H32B C32 H32C 109.5
C27 C32 H32D 109.5
H32A C32 H32D 141.1
H32B C32 H32D 56.3
H32C C32 H32D 56.3
C27 C32 H32E 109.5
H32A C32 H32E 56.3
H32B C32 H32E 141.1
H32C C32 H32E 56.3
H32D C32 H32E 109.5
C27 C32 H32F 109.5
H32A C32 H32F 56.3
H32B C32 H32F 56.3
H32C C32 H32F 141.1
H32D C32 H32F 109.5
H32E C32 H32F 109.5
C38 C33 C34 117.6(2)
C38 C33 B1 121.0(2)
C34 C33 B1 121.3(2)
C35 C34 C33 120.3(3)
C35 C34 C40 117.2(3)
C33 C34 C40 122.4(2)
C36 C35 C34 122.0(3)
C36 C35 H35 119.0
C34 C35 H35 119.0
C35 C36 C37 118.2(3)
C35 C36 C41 120.9(4)
C37 C36 C41 120.9(4)
C36 C37 C38 121.9(3)
C36 C37 H37 119.0
C38 C37 H37 119.0
C37 C38 C33 119.9(3)
C37 C38 C39 118.0(3)
C33 C38 C39 122.0(2)
C38 C39 H39A 109.5
C38 C39 H39B 109.5
H39A C39 H39B 109.5
C38 C39 H39C 109.5
H39A C39 H39C 109.5
H39B C39 H39C 109.5
C34 C40 H40A 109.5
C34 C40 H40B 109.5
H40A C40 H40B 109.5
C34 C40 H40C 109.5
H40A C40 H40C 109.5
H40B C40 H40C 109.5
C34 C40 H40D 109.5
H40A C40 H40D 141.1
H40B C40 H40D 56.3
H40C C40 H40D 56.3
C34 C40 H40E 109.5
H40A C40 H40E 56.3
H40B C40 H40E 141.1
H40C C40 H40E 56.3
H40D C40 H40E 109.5
C34 C40 H40F 109.5
H40A C40 H40F 56.3
H40B C40 H40F 56.3
H40C C40 H40F 141.1
H40D C40 H40F 109.5
H40E C40 H40F 109.5
C36 C41 H41A 109.5
C36 C41 H41B 109.5
H41A C41 H41B 109.5
C36 C41 H41C 109.5
H41A C41 H41C 109.5
H41B C41 H41C 109.5
C36 C41 H41D 109.5
H41A C41 H41D 141.1
H41B C41 H41D 56.3
H41C C41 H41D 56.3
C36 C41 H41E 109.5
H41A C41 H41E 56.3
H41B C41 H41E 141.1
H41C C41 H41E 56.3
H41D C41 H41E 109.5
C36 C41 H41F 109.5
H41A C41 H41F 56.3
H41B C41 H41F 56.3
H41C C41 H41F 141.1
H41D C41 H41F 109.5
H41E C41 H41F 109.5
C12 N1 C1 116.89(19)
C12 N1 C22 119.1(2)
C1 N1 C22 119.7(2)
C4 B1 C24 118.2(2)
C4 B1 C33 119.6(2)
C24 B1 C33 122.1(2)
C6 S1 C7 96.93(12)

loop_
_geom_bond_atom_site_label_1
_geom_bond_atom_site_label_2
_geom_bond_distance
C1 C2 1.404(3)
C1 C6 1.409(3)
C1 N1 1.426(3)
C2 C3 1.398(3)
C2 H2 0.9300
C3 C4 1.405(3)
C3 H3 0.9300
C4 C5 1.414(3)
C4 B1 1.583(4)
C5 C6 1.398(3)
C5 H5 0.9300
C6 S1 1.783(3)
C7 C8 1.388(3)
C7 C12 1.407(3)
C7 S1 1.802(3)
C8 C9 1.423(4)
C8 H8 0.9300
C9 C10 1.406(4)
C9 C13 1.471(4)
C10 C11 1.393(4)
C10 H10 0.9300
C11 C12 1.412(4)
C11 H11 0.9300
C12 N1 1.424(3)
C13 C14 1.362(4)
C13 H13 0.9300
C14 C15 1.428(5)
C14 C16 1.497(4)
C15 N2 1.153(5)
C16 C17 1.388(4)
C16 C21 1.412(4)
C17 C18 1.392(5)
C17 H17 0.9300
C18 C19 1.383(5)
C18 H18 0.9300
C19 C20 1.377(5)
C19 Br1 1.907(3)
C20 C21 1.392(4)
C20 H20 0.9300
C21 H21 0.9300
C22 N1 1.476(3)
C22 C23 1.517(5)
C22 H22A 0.9700
C22 H22B 0.9700
C23 H23A 0.9600
C23 H23B 0.9600
C23 H23C 0.9600
C24 C29 1.425(3)
C24 C25 1.436(3)
C24 B1 1.585(4)
C25 C26 1.391(4)
C25 C31 1.534(4)
C26 C27 1.390(4)
C26 H26 0.9300
C27 C28 1.404(4)
C27 C32 1.515(4)
C28 C29 1.397(3)
C28 H28 0.9300
C29 C30 1.540(4)
C30 H30A 0.9600
C30 H30B 0.9600
C30 H30C 0.9600
C30 H30D 0.9600
C30 H30E 0.9600
C30 H30F 0.9600
C31 H31A 0.9600
C31 H31B 0.9600
C31 H31C 0.9600
C32 H32A 0.9600
C32 H32B 0.9600
C32 H32C 0.9600
C32 H32D 0.9600
C32 H32E 0.9600
C32 H32F 0.9600
C33 C38 1.419(4)
C33 C34 1.424(4)
C33 B1 1.591(4)
C34 C35 1.400(4)
C34 C40 1.531(4)
C35 C36 1.381(5)
C35 H35 0.9300
C36 C37 1.394(5)
C36 C41 1.534(4)
C37 C38 1.405(4)
C37 H37 0.9300
C38 C39 1.527(4)
C39 H39A 0.9600
C39 H39B 0.9600
C39 H39C 0.9600
C40 H40A 0.9600
C40 H40B 0.9600
C40 H40C 0.9600
C40 H40D 0.9600
C40 H40E 0.9600
C40 H40F 0.9600
C41 H41A 0.9600
C41 H41B 0.9600
C41 H41C 0.9600
C41 H41D 0.9600
C41 H41E 0.9600
C41 H41F 0.9600

loop_
_geom_torsion_atom_site_label_1
_geom_torsion_atom_site_label_2
_geom_torsion_atom_site_label_3
_geom_torsion_atom_site_label_4
_geom_torsion
C6 C1 C2 C3 -3.9(4)
N1 C1 C2 C3 176.3(2)
C1 C2 C3 C4 2.7(4)
C2 C3 C4 C5 1.0(3)
C2 C3 C4 B1 179.6(2)
C3 C4 C5 C6 -3.3(3)
B1 C4 C5 C6 178.0(2)
C4 C5 C6 C1 2.1(3)
C4 C5 C6 S1 -175.80(17)
C2 C1 C6 C5 1.6(3)
N1 C1 C6 C5 -178.6(2)
C2 C1 C6 S1 179.58(18)
N1 C1 C6 S1 -0.7(3)
C12 C7 C8 C9 -2.1(4)
S1 C7 C8 C9 179.61(18)
C7 C8 C9 C10 -2.4(4)
C7 C8 C9 C13 174.7(2)
C8 C9 C10 C11 3.8(4)
C13 C9 C10 C11 -173.0(2)
C9 C10 C11 C12 -0.8(4)
C8 C7 C12 C11 5.2(3)
S1 C7 C12 C11 -176.52(19)
C8 C7 C12 N1 -172.1(2)
S1 C7 C12 N1 6.2(3)
C10 C11 C12 C7 -3.8(4)
C10 C11 C12 N1 173.3(2)
C10 C9 C13 C14 4.7(5)
C8 C9 C13 C14 -172.1(3)
C9 C13 C14 C15 -2.0(5)
C9 C13 C14 C16 176.0(3)
C13 C14 C16 C17 -23.9(4)
C15 C14 C16 C17 154.2(4)
C13 C14 C16 C21 157.5(3)
C15 C14 C16 C21 -24.3(4)
C21 C16 C17 C18 -1.6(5)
C14 C16 C17 C18 179.8(3)
C16 C17 C18 C19 1.1(6)
C17 C18 C19 C20 0.2(6)
C17 C18 C19 Br1 180.0(3)
C18 C19 C20 C21 -0.8(5)
Br1 C19 C20 C21 179.4(2)
C19 C20 C21 C16 0.2(4)
C17 C16 C21 C20 1.0(4)
C14 C16 C21 C20 179.6(3)
C29 C24 C25 C26 -1.9(3)
B1 C24 C25 C26 173.7(2)
C29 C24 C25 C31 -179.8(2)
B1 C24 C25 C31 -4.2(4)
C24 C25 C26 C27 -0.8(4)
C31 C25 C26 C27 177.2(3)
C25 C26 C27 C28 2.5(4)
C25 C26 C27 C32 -177.3(3)
C26 C27 C28 C29 -1.6(4)
C32 C27 C28 C29 178.2(2)
C27 C28 C29 C24 -1.0(4)
C27 C28 C29 C30 175.8(2)
C25 C24 C29 C28 2.7(3)
B1 C24 C29 C28 -172.9(2)
C25 C24 C29 C30 -173.9(2)
B1 C24 C29 C30 10.5(3)
C38 C33 C34 C35 -2.2(4)
B1 C33 C34 C35 175.9(2)
C38 C33 C34 C40 -179.5(3)
B1 C33 C34 C40 -1.4(4)
C33 C34 C35 C36 2.0(4)
C40 C34 C35 C36 179.4(3)
C34 C35 C36 C37 -0.1(5)
C34 C35 C36 C41 179.9(3)
C35 C36 C37 C38 -1.5(5)
C41 C36 C37 C38 178.5(3)
C36 C37 C38 C33 1.2(4)
C36 C37 C38 C39 179.4(3)
C34 C33 C38 C37 0.6(4)
B1 C33 C38 C37 -177.5(2)
C34 C33 C38 C39 -177.4(3)
B1 C33 C38 C39 4.5(4)
C7 C12 N1 C1 44.0(3)
C11 C12 N1 C1 -133.1(3)
C7 C12 N1 C22 -159.4(2)
C11 C12 N1 C22 23.5(4)
C2 C1 N1 C12 132.1(2)
C6 C1 N1 C12 -47.6(3)
C2 C1 N1 C22 -24.4(4)
C6 C1 N1 C22 155.9(2)
C23 C22 N1 C12 66.1(3)
C23 C22 N1 C1 -137.9(3)
C3 C4 B1 C24 -161.3(2)
C5 C4 B1 C24 17.3(3)
C3 C4 B1 C33 20.5(3)
C5 C4 B1 C33 -160.9(2)
C29 C24 B1 C4 56.8(3)
C25 C24 B1 C4 -118.7(2)
C29 C24 B1 C33 -125.0(2)
C25 C24 B1 C33 59.5(3)
C38 C33 B1 C4 -123.3(3)
C34 C33 B1 C4 58.7(3)
C38 C33 B1 C24 58.5(3)
C34 C33 B1 C24 -119.5(3)
C5 C6 S1 C7 -143.19(19)
C1 C6 S1 C7 38.8(2)
C8 C7 S1 C6 136.2(2)
C12 C7 S1 C6 -42.0(2)
